data_4332944
loop_
_publ_author_name
'Han, Mi-Kyung'
'Wu, Ya-Qiao'
'Kramer, Matthew'
'Vatovez, Benjamin'
'Grandjean, Fernande'
'Long, Gary J.'
'Miller, Gordon J.'

_publ_section_title
;
 Superstructure in RE2-xFe4Si14-y(RE = Y, Gd&#x2212;Lu) Characterized by
 Diffraction, Electron Microscopy, and M\"ossbauer Spectroscopy
;
_journal_issue 26
_journal_name_full 'Inorganic Chemistry'
_journal_page_first 10503
_journal_page_last 10519
_journal_paper_doi 10.1021/ic061117c
_journal_volume 45
_journal_year 2006
_chemical_formula_sum 'Fe4 Ho1.2 Si9.9'
_chemical_formula_weight 699.41
_chemical_name_systematic
; 
 ? 
;
_space_group_IT_number 194
_symmetry_cell_setting hexagonal
_symmetry_space_group_name_Hall '-P 6c 2c'
_symmetry_space_group_name_H-M 'P 63/m m c'
_atom_sites_solution_hydrogens geom
_atom_sites_solution_primary direct
_atom_sites_solution_secondary difmap
_audit_creation_method SHELXL-97
_cell_angle_alpha 90.00
_cell_angle_beta 90.00
_cell_angle_gamma 120.00
_cell_formula_units_Z 1
_cell_length_a 3.9371(6)
_cell_length_b 3.9371(6)
_cell_length_c 15.292(3)
_cell_measurement_temperature 293(2)
_cell_volume 205.28(6)
_computing_cell_refinement 'Bruker XSCANS'
_computing_data_collection 'Bruker XSCANS'
_computing_data_reduction 'Bruker SHELXTL'
_computing_molecular_graphics 'Bruker SHELXTL'
_computing_publication_material 'Bruker SHELXTL'
_computing_structure_refinement 'SHELXL-97 (Sheldrick, 1997)'
_computing_structure_solution 'SHELXS-97 (Sheldrick, 1990)'
_diffrn_ambient_temperature 293(2)
_diffrn_measured_fraction_theta_full 1.000
_diffrn_measured_fraction_theta_max 0.984
_diffrn_measurement_device_type 'Bruker P4'
_diffrn_measurement_method '\w scans'
_diffrn_radiation_monochromator graphite
_diffrn_radiation_source 'fine-focus sealed tube'
_diffrn_radiation_type MoK\a
_diffrn_radiation_wavelength 0.71073
_diffrn_reflns_av_R_equivalents 0.0374
_diffrn_reflns_av_sigmaI/netI 0.0144
_diffrn_reflns_limit_h_max 4
_diffrn_reflns_limit_h_min -5
_diffrn_reflns_limit_k_max 5
_diffrn_reflns_limit_k_min -5
_diffrn_reflns_limit_l_max 20
_diffrn_reflns_limit_l_min -11
_diffrn_reflns_number 1118
_diffrn_reflns_theta_full 25.00
_diffrn_reflns_theta_max 27.96
_diffrn_reflns_theta_min 2.66
_exptl_absorpt_coefficient_mu 19.695
_exptl_absorpt_correction_type none
_exptl_crystal_density_diffrn 5.658
_exptl_crystal_density_method 'not measured'
_exptl_crystal_F_000 323
_exptl_crystal_size_max 0.03
_exptl_crystal_size_mid 0.03
_exptl_crystal_size_min 0.03
_refine_diff_density_max 1.783
_refine_diff_density_min -0.498
_refine_diff_density_rms 0.128
_refine_ls_extinction_coef 0.0168(17)
_refine_ls_extinction_expression Fc^*^=kFc[1+0.001xFc^2^\l^3^/sin(2\q)]^-1/4^
_refine_ls_extinction_method SHELXL
_refine_ls_goodness_of_fit_ref 1.351
_refine_ls_hydrogen_treatment mixed
_refine_ls_matrix_type full
_refine_ls_number_parameters 19
_refine_ls_number_reflns 126
_refine_ls_number_restraints 0
_refine_ls_restrained_S_all 1.351
_refine_ls_R_factor_all 0.0181
_refine_ls_R_factor_gt 0.0176
_refine_ls_shift/su_max 0.000
_refine_ls_shift/su_mean 0.000
_refine_ls_structure_factor_coef Fsqd
_refine_ls_weighting_details 'calc w=1/[\s^2^(Fo^2^)+(0.0000P)^2^+0.9606P] where P=(Fo^2^+2Fc^2^)/3'
_refine_ls_weighting_scheme calc
_refine_ls_wR_factor_gt 0.0348
_refine_ls_wR_factor_ref 0.0349
_reflns_number_gt 125
_reflns_number_total 126
_reflns_threshold_expression >2sigma(I)
_cod_data_source_file ic061117csup4.cif
_cod_data_source_block p63mmc
_cod_depositor_comments
;
The following automatic conversions were performed:

'_symmetry_cell_setting' value 'Hexagonal' changed to 'hexagonal'
according to /home/saulius/struct/CIF-dictionaries/cif_core.dic
dictionary named 'cif_core.dic' version 2.4.2 from 2011-04-26.

Automatic conversion script
Id: cif_fix_values 1891 2012-01-12 08:04:46Z andrius 
;
_cod_original_sg_symbol_H-M P6(3)/mmc
_cod_original_formula_sum 'Fe4 Ho1.20 Si9.90'
_cod_database_code 4332944

loop_
_symmetry_equiv_pos_as_xyz
'x, y, z'
'-y, x-y, z'
'-x+y, -x, z'
'-x, -y, z+1/2'
'y, -x+y, z+1/2'
'x-y, x, z+1/2'
'y, x, -z'
'x-y, -y, -z'
'-x, -x+y, -z'
'-y, -x, -z+1/2'
'-x+y, y, -z+1/2'
'x, x-y, -z+1/2'
'-x, -y, -z'
'y, -x+y, -z'
'x-y, x, -z'
'x, y, -z-1/2'
'-y, x-y, -z-1/2'
'-x+y, -x, -z-1/2'
'-y, -x, z'
'-x+y, y, z'
'x, x-y, z'
'y, x, z-1/2'
'x-y, -y, z-1/2'
'-x, -x+y, z-1/2'

loop_
_atom_site_label
_atom_site_type_symbol
_atom_site_fract_x
_atom_site_fract_y
_atom_site_fract_z
_atom_site_U_iso_or_equiv
_atom_site_adp_type
_atom_site_occupancy
_atom_site_symmetry_multiplicity
_atom_site_calc_flag
_atom_site_refinement_flags
Ho1 Ho 0.6667 0.3333 0.7500 0.0062(3) Uani 0.582(3) 12 d SP
Fe2 Fe 0.3333 0.6667 0.60731(6) 0.0057(3) Uani 1 6 d S
Si3 Si 0.6667 0.3333 0.54552(12) 0.0062(4) Uani 1 6 d S
Si4 Si 1.0000 0.0000 0.63262(12) 0.0074(4) Uani 1 6 d S
Si5 Si 1.0658(17) 0.5329(9) 0.7500 0.0137(16) Uani 0.310(6) 4 d SP

loop_
_atom_site_aniso_label
_atom_site_aniso_U_11
_atom_site_aniso_U_22
_atom_site_aniso_U_33
_atom_site_aniso_U_23
_atom_site_aniso_U_13
_atom_site_aniso_U_12
Ho1 0.0067(3) 0.0067(3) 0.0053(4) 0.000 0.000 0.00333(17)
Fe2 0.0059(4) 0.0059(4) 0.0053(5) 0.000 0.000 0.00295(19)
Si3 0.0068(6) 0.0068(6) 0.0050(8) 0.000 0.000 0.0034(3)
Si4 0.0069(6) 0.0069(6) 0.0085(8) 0.000 0.000 0.0035(3)
Si5 0.023(3) 0.018(2) 0.0014(18) 0.000 0.000 0.0117(17)

loop_
_atom_type_symbol
_atom_type_description
_atom_type_scat_dispersion_real
_atom_type_scat_dispersion_imag
_atom_type_scat_source
Si Si 0.0817 0.0704 'International Tables Vol C Tables 4.2.6.8 and 6.1.1.4'
Fe Fe 0.3463 0.8444 'International Tables Vol C Tables 4.2.6.8 and 6.1.1.4'
Ho Ho -0.2175 4.6783 'International Tables Vol C Tables 4.2.6.8 and 6.1.1.4'

loop_
_geom_angle_atom_site_label_1
_geom_angle_atom_site_label_2
_geom_angle_atom_site_label_3
_geom_angle
_geom_angle_site_symmetry_1
_geom_angle_site_symmetry_3
Si5 Ho1 Si5 120.000(2) 3_665 .
Si5 Ho1 Si5 120.000(1) 3_665 2_655
Si5 Ho1 Si5 120.000(1) . 2_655
Si5 Ho1 Si5 136.14(9) 3_665 3_775
Si5 Ho1 Si5 16.14(8) . 3_775
Si5 Ho1 Si5 103.86(9) 2_655 3_775
Si5 Ho1 Si5 16.14(9) 3_665 2_645
Si5 Ho1 Si5 103.86(8) . 2_645
Si5 Ho1 Si5 136.14(9) 2_655 2_645
Si5 Ho1 Si5 120.000(1) 3_775 2_645
Si5 Ho1 Si5 16.14(8) 3_665 1_445
Si5 Ho1 Si5 136.14(9) . 1_445
Si5 Ho1 Si5 103.86(9) 2_655 1_445
Si5 Ho1 Si5 152.29(17) 3_775 1_445
Si5 Ho1 Si5 32.29(17) 2_645 1_445
Si5 Ho1 Si5 103.86(8) 3_665 2_755
Si5 Ho1 Si5 16.14(9) . 2_755
Si5 Ho1 Si5 136.14(9) 2_655 2_755
Si5 Ho1 Si5 32.29(17) 3_775 2_755
Si5 Ho1 Si5 87.71(17) 2_645 2_755
Si5 Ho1 Si5 120.000(1) 1_445 2_755
Si5 Ho1 Si5 103.86(9) 3_665 1_455
Si5 Ho1 Si5 136.14(9) . 1_455
Si5 Ho1 Si5 16.14(9) 2_655 1_455
Si5 Ho1 Si5 120.000(5) 3_775 1_455
Si5 Ho1 Si5 120.000(5) 2_645 1_455
Si5 Ho1 Si5 87.71(17) 1_445 1_455
Si5 Ho1 Si5 152.29(18) 2_755 1_455
Si5 Ho1 Si5 136.14(9) 3_665 3_675
Si5 Ho1 Si5 103.86(9) . 3_675
Si5 Ho1 Si5 16.14(9) 2_655 3_675
Si5 Ho1 Si5 87.71(17) 3_775 3_675
Si5 Ho1 Si5 152.29(18) 2_645 3_675
Si5 Ho1 Si5 120.000(5) 1_445 3_675
Si5 Ho1 Si5 120.000(6) 2_755 3_675
Si5 Ho1 Si5 32.29(17) 1_455 3_675
Si5 Ho1 Si4 141.70(3) 3_665 16_567
Si5 Ho1 Si4 66.895(10) . 16_567
Si5 Ho1 Si4 66.895(10) 2_655 16_567
Si5 Ho1 Si4 55.53(6) 3_775 16_567
Si5 Ho1 Si4 138.93(4) 2_645 16_567
Si5 Ho1 Si4 138.93(4) 1_445 16_567
Si5 Ho1 Si4 79.17(7) 2_755 16_567
Si5 Ho1 Si4 79.17(7) 1_455 16_567
Si5 Ho1 Si4 55.53(6) 3_675 16_567
Si5 Ho1 Si4 66.895(10) 3_665 16_557
Si5 Ho1 Si4 66.895(10) . 16_557
Si5 Ho1 Si4 141.70(3) 2_655 16_557
Si5 Ho1 Si4 79.17(6) 3_775 16_557
Si5 Ho1 Si4 55.53(6) 2_645 16_557
Si5 Ho1 Si4 79.17(6) 1_445 16_557
Si5 Ho1 Si4 55.53(6) 2_755 16_557
Si5 Ho1 Si4 138.93(4) 1_455 16_557
Si5 Ho1 Si4 138.93(4) 3_675 16_557
Si4 Ho1 Si4 85.64(4) 16_567 16_557
Si5 Ho1 Si4 66.895(10) 3_665 .
Si5 Ho1 Si4 66.895(10) . .
Si5 Ho1 Si4 141.70(3) 2_655 .
Si5 Ho1 Si4 79.17(6) 3_775 .
Si5 Ho1 Si4 55.53(6) 2_645 .
Si5 Ho1 Si4 79.17(6) 1_445 .
Si5 Ho1 Si4 55.53(6) 2_755 .
Si5 Ho1 Si4 138.93(4) 1_455 .
Si5 Ho1 Si4 138.93(4) 3_675 .
Si4 Ho1 Si4 133.79(2) 16_567 .
Si4 Ho1 Si4 76.59(6) 16_557 .
Si4 Fe2 Si4 117.24(3) 1_465 1_565
Si4 Fe2 Si4 117.24(3) 1_465 1_455
Si4 Fe2 Si4 117.24(3) 1_565 1_455
Si4 Fe2 Si3 99.66(5) 1_465 13_666
Si4 Fe2 Si3 99.66(5) 1_565 13_666
Si4 Fe2 Si3 99.66(5) 1_455 13_666
Si4 Fe2 Si5 69.82(7) 1_465 3_675
Si4 Fe2 Si5 69.82(7) 1_565 3_675
Si4 Fe2 Si5 103.03(15) 1_455 3_675
Si3 Fe2 Si5 157.31(14) 13_666 3_675
Si4 Fe2 Si5 69.82(7) 1_465 1_455
Si4 Fe2 Si5 103.03(15) 1_565 1_455
Si4 Fe2 Si5 69.82(7) 1_455 1_455
Si3 Fe2 Si5 157.31(14) 13_666 1_455
Si5 Fe2 Si5 39.0(2) 3_675 1_455
Si4 Fe2 Si5 103.03(15) 1_465 2_655
Si4 Fe2 Si5 69.82(7) 1_565 2_655
Si4 Fe2 Si5 69.82(7) 1_455 2_655
Si3 Fe2 Si5 157.31(13) 13_666 2_655
Si5 Fe2 Si5 39.0(2) 3_675 2_655
Si5 Fe2 Si5 39.0(2) 1_455 2_655
Si4 Fe2 Si3 67.00(3) 1_465 1_455
Si4 Fe2 Si3 167.09(7) 1_565 1_455
Si4 Fe2 Si3 67.00(3) 1_455 1_455
Si3 Fe2 Si3 67.43(4) 13_666 1_455
Si5 Fe2 Si3 122.16(6) 3_675 1_455
Si5 Fe2 Si3 89.88(14) 1_455 1_455
Si5 Fe2 Si3 122.16(6) 2_655 1_455
Si4 Fe2 Si3 67.00(3) 1_465 1_565
Si4 Fe2 Si3 67.00(3) 1_565 1_565
Si4 Fe2 Si3 167.09(7) 1_455 1_565
Si3 Fe2 Si3 67.43(4) 13_666 1_565
Si5 Fe2 Si3 89.88(14) 3_675 1_565
Si5 Fe2 Si3 122.16(6) 1_455 1_565
Si5 Fe2 Si3 122.16(6) 2_655 1_565
Si3 Fe2 Si3 106.20(5) 1_455 1_565
Si4 Fe2 Si3 167.09(7) 1_465 .
Si4 Fe2 Si3 67.00(3) 1_565 .
Si4 Fe2 Si3 67.00(3) 1_455 .
Si3 Fe2 Si3 67.43(4) 13_666 .
Si5 Fe2 Si3 122.16(6) 3_675 .
Si5 Fe2 Si3 122.16(6) 1_455 .
Si5 Fe2 Si3 89.88(14) 2_655 .
Si3 Fe2 Si3 106.20(5) 1_455 .
Si3 Fe2 Si3 106.20(5) 1_565 .
Si4 Fe2 Ho1 61.85(3) 1_465 1_565
Si4 Fe2 Ho1 61.85(3) 1_565 1_565
Si4 Fe2 Ho1 126.51(6) 1_455 1_565
Si3 Fe2 Ho1 133.828(14) 13_666 1_565
Si5 Fe2 Ho1 23.48(14) 3_675 1_565
Si5 Fe2 Ho1 60.02(10) 1_455 1_565
Si5 Fe2 Ho1 60.02(10) 2_655 1_565
Si3 Fe2 Ho1 126.79(3) 1_455 1_565
Si3 Fe2 Ho1 66.40(4) 1_565 1_565
Si3 Fe2 Ho1 126.79(3) . 1_565
Si4 Fe2 Ho1 61.85(3) 1_465 1_455
Si4 Fe2 Ho1 126.51(6) 1_565 1_455
Si4 Fe2 Ho1 61.85(3) 1_455 1_455
Si3 Fe2 Ho1 133.828(14) 13_666 1_455
Si5 Fe2 Ho1 60.02(10) 3_675 1_455
Si5 Fe2 Ho1 23.48(14) 1_455 1_455
Si5 Fe2 Ho1 60.02(10) 2_655 1_455
Si3 Fe2 Ho1 66.40(4) 1_455 1_455
Si3 Fe2 Ho1 126.79(3) 1_565 1_455
Si3 Fe2 Ho1 126.79(3) . 1_455
Ho1 Fe2 Ho1 77.33(2) 1_565 1_455
Fe2 Si3 Fe2 112.57(4) 13_666 1_655
Fe2 Si3 Fe2 112.57(4) 13_666 1_545
Fe2 Si3 Fe2 106.20(5) 1_655 1_545
Fe2 Si3 Fe2 112.57(4) 13_666 .
Fe2 Si3 Fe2 106.20(5) 1_655 .
Fe2 Si3 Fe2 106.20(5) 1_545 .
Fe2 Si3 Si4 120.37(5) 13_666 1_565
Fe2 Si3 Si4 53.67(2) 1_655 1_565
Fe2 Si3 Si4 127.06(8) 1_545 1_565
Fe2 Si3 Si4 53.67(2) . 1_565
Fe2 Si3 Si4 120.37(5) 13_666 .
Fe2 Si3 Si4 53.67(2) 1_655 .
Fe2 Si3 Si4 53.67(2) 1_545 .
Fe2 Si3 Si4 127.06(8) . .
Si4 Si3 Si4 96.70(6) 1_565 .
Fe2 Si3 Si4 120.37(5) 13_666 1_455
Fe2 Si3 Si4 127.06(8) 1_655 1_455
Fe2 Si3 Si4 53.67(2) 1_545 1_455
Fe2 Si3 Si4 53.67(2) . 1_455
Si4 Si3 Si4 96.70(6) 1_565 1_455
Si4 Si3 Si4 96.70(6) . 1_455
Fe2 Si3 Si3 58.51(7) 13_666 13_656
Fe2 Si3 Si3 126.456(12) 1_655 13_656
Fe2 Si3 Si3 54.06(3) 1_545 13_656
Fe2 Si3 Si3 126.456(12) . 13_656
Si4 Si3 Si3 178.88(10) 1_565 13_656
Si4 Si3 Si3 84.04(3) . 13_656
Si4 Si3 Si3 84.04(3) 1_455 13_656
Fe2 Si3 Si3 58.51(7) 13_666 13_766
Fe2 Si3 Si3 54.06(3) 1_655 13_766
Fe2 Si3 Si3 126.456(12) 1_545 13_766
Fe2 Si3 Si3 126.456(12) . 13_766
Si4 Si3 Si3 84.04(3) 1_565 13_766
Si4 Si3 Si3 84.04(3) . 13_766
Si4 Si3 Si3 178.88(10) 1_455 13_766
Si3 Si3 Si3 95.21(9) 13_656 13_766
Fe2 Si3 Si3 58.51(7) 13_666 13_666
Fe2 Si3 Si3 126.456(12) 1_655 13_666
Fe2 Si3 Si3 126.456(12) 1_545 13_666
Fe2 Si3 Si3 54.06(3) . 13_666
Si4 Si3 Si3 84.04(3) 1_565 13_666
Si4 Si3 Si3 178.88(10) . 13_666
Si4 Si3 Si3 84.04(3) 1_455 13_666
Si3 Si3 Si3 95.21(9) 13_656 13_666
Si3 Si3 Si3 95.21(9) 13_766 13_666
Fe2 Si3 Ho1 180.0 13_666 .
Fe2 Si3 Ho1 67.43(4) 1_655 .
Fe2 Si3 Ho1 67.43(4) 1_545 .
Fe2 Si3 Ho1 67.43(4) . .
Si4 Si3 Ho1 59.63(5) 1_565 .
Si4 Si3 Ho1 59.63(5) . .
Si4 Si3 Ho1 59.63(5) 1_455 .
Si3 Si3 Ho1 121.49(7) 13_656 .
Si3 Si3 Ho1 121.49(7) 13_766 .
Si3 Si3 Ho1 121.49(7) 13_666 .
Fe2 Si4 Fe2 117.24(3) 1_645 1_545
Fe2 Si4 Fe2 117.24(3) 1_645 1_655
Fe2 Si4 Fe2 117.24(3) 1_545 1_655
Fe2 Si4 Si3 139.97(9) 1_645 .
Fe2 Si4 Si3 59.33(2) 1_545 .
Fe2 Si4 Si3 59.33(2) 1_655 .
Fe2 Si4 Si3 59.33(2) 1_645 1_545
Fe2 Si4 Si3 59.33(2) 1_545 1_545
Fe2 Si4 Si3 139.97(9) 1_655 1_545
Si3 Si4 Si3 96.70(6) . 1_545
Fe2 Si4 Si3 59.33(2) 1_645 1_655
Fe2 Si4 Si3 139.97(9) 1_545 1_655
Fe2 Si4 Si3 59.33(2) 1_655 1_655
Si3 Si4 Si3 96.70(6) . 1_655
Si3 Si4 Si3 96.70(6) 1_545 1_655
Fe2 Si4 Si5 56.13(7) 1_645 3_765
Fe2 Si4 Si5 134.43(11) 1_545 3_765
Fe2 Si4 Si5 101.27(14) 1_655 3_765
Si3 Si4 Si5 157.79(13) . 3_765
Si3 Si4 Si5 105.49(12) 1_545 3_765
Si3 Si4 Si5 79.95(7) 1_655 3_765
Fe2 Si4 Si5 134.43(11) 1_645 .
Fe2 Si4 Si5 101.27(13) 1_545 .
Fe2 Si4 Si5 56.13(8) 1_655 .
Si3 Si4 Si5 79.95(7) . .
Si3 Si4 Si5 157.79(13) 1_545 .
Si3 Si4 Si5 105.49(12) 1_655 .
Si5 Si4 Si5 79.86(5) 3_765 .
Fe2 Si4 Si5 101.27(13) 1_645 2_755
Fe2 Si4 Si5 134.43(11) 1_545 2_755
Fe2 Si4 Si5 56.13(7) 1_655 2_755
Si3 Si4 Si5 105.49(12) . 2_755
Si3 Si4 Si5 157.79(13) 1_545 2_755
Si3 Si4 Si5 79.95(7) 1_655 2_755
Si5 Si4 Si5 52.3(2) 3_765 2_755
Si5 Si4 Si5 34.4(2) . 2_755
Fe2 Si4 Si5 101.27(13) 1_645 2_645
Fe2 Si4 Si5 56.13(7) 1_545 2_645
Fe2 Si4 Si5 134.43(11) 1_655 2_645
Si3 Si4 Si5 105.49(12) . 2_645
Si3 Si4 Si5 79.95(7) 1_545 2_645
Si3 Si4 Si5 157.79(13) 1_655 2_645
Si5 Si4 Si5 79.86(5) 3_765 2_645
Si5 Si4 Si5 79.86(5) . 2_645
Si5 Si4 Si5 94.84(6) 2_755 2_645
Fe2 Si4 Si5 56.13(7) 1_645 1_545
Fe2 Si4 Si5 101.27(14) 1_545 1_545
Fe2 Si4 Si5 134.43(11) 1_655 1_545
Si3 Si4 Si5 157.79(13) . 1_545
Si3 Si4 Si5 79.95(7) 1_545 1_545
Si3 Si4 Si5 105.49(12) 1_655 1_545
Si5 Si4 Si5 34.4(2) 3_765 1_545
Si5 Si4 Si5 94.84(6) . 1_545
Si5 Si4 Si5 79.86(5) 2_755 1_545
Si5 Si4 Si5 52.3(2) 2_645 1_545
Fe2 Si4 Si5 134.43(11) 1_645 3_665
Fe2 Si4 Si5 56.13(8) 1_545 3_665
Fe2 Si4 Si5 101.27(13) 1_655 3_665
Si3 Si4 Si5 79.95(7) . 3_665
Si3 Si4 Si5 105.49(12) 1_545 3_665
Si3 Si4 Si5 157.79(13) 1_655 3_665
Si5 Si4 Si5 94.84(6) 3_765 3_665
Si5 Si4 Si5 52.3(2) . 3_665
Si5 Si4 Si5 79.86(5) 2_755 3_665
Si5 Si4 Si5 34.4(2) 2_645 3_665
Si5 Si4 Si5 79.86(5) 1_545 3_665
Ho1 Si5 Si5 150.000(1) . 3_775
Ho1 Si5 Si5 150.0 . 2_755
Si5 Si5 Si5 60.0 3_775 2_755
Ho1 Si5 Si5 30.000(1) . 3_665
Si5 Si5 Si5 180.000(1) 3_775 3_665
Si5 Si5 Si5 120.000(2) 2_755 3_665
Ho1 Si5 Si5 30.0 . 2_655
Si5 Si5 Si5 120.0 3_775 2_655
Si5 Si5 Si5 180.000(1) 2_755 2_655
Si5 Si5 Si5 60.0 3_665 2_655
Ho1 Si5 Fe2 112.69(13) . 16_657
Si5 Si5 Fe2 70.48(11) 3_775 16_657
Si5 Si5 Fe2 70.48(11) 2_755 16_657
Si5 Si5 Fe2 109.52(11) 3_665 16_657
Si5 Si5 Fe2 109.52(11) 2_655 16_657
Ho1 Si5 Fe2 112.69(13) . 1_655
Si5 Si5 Fe2 70.48(11) 3_775 1_655
Si5 Si5 Fe2 70.48(11) 2_755 1_655
Si5 Si5 Fe2 109.52(11) 3_665 1_655
Si5 Si5 Fe2 109.52(11) 2_655 1_655
Fe2 Si5 Fe2 134.6(3) 16_657 1_655
Ho1 Si5 Si4 85.19(13) . .
Si5 Si5 Si4 116.16(12) 3_775 .
Si5 Si5 Si4 72.81(12) 2_755 .
Si5 Si5 Si4 63.84(12) 3_665 .
Si5 Si5 Si4 107.19(12) 2_655 .
Fe2 Si5 Si4 130.68(9) 16_657 .
Fe2 Si5 Si4 54.05(3) 1_655 .
Ho1 Si5 Si4 85.19(13) . 16_557
Si5 Si5 Si4 116.16(12) 3_775 16_557
Si5 Si5 Si4 72.81(12) 2_755 16_557
Si5 Si5 Si4 63.84(12) 3_665 16_557
Si5 Si5 Si4 107.19(12) 2_655 16_557
Fe2 Si5 Si4 54.05(3) 16_657 16_557
Fe2 Si5 Si4 130.68(9) 1_655 16_557
Si4 Si5 Si4 84.35(6) . 16_557
Ho1 Si5 Si4 85.19(13) . 16_567
Si5 Si5 Si4 72.81(12) 3_775 16_567
Si5 Si5 Si4 116.16(12) 2_755 16_567
Si5 Si5 Si4 107.19(12) 3_665 16_567
Si5 Si5 Si4 63.84(12) 2_655 16_567
Fe2 Si5 Si4 54.05(3) 16_657 16_567
Fe2 Si5 Si4 130.68(9) 1_655 16_567
Si4 Si5 Si4 170.4(3) . 16_567
Si4 Si5 Si4 94.84(6) 16_557 16_567
Ho1 Si5 Si4 85.19(13) . 1_565
Si5 Si5 Si4 72.81(12) 3_775 1_565
Si5 Si5 Si4 116.16(12) 2_755 1_565
Si5 Si5 Si4 107.19(12) 3_665 1_565
Si5 Si5 Si4 63.84(12) 2_655 1_565
Fe2 Si5 Si4 130.68(9) 16_657 1_565
Fe2 Si5 Si4 54.05(3) 1_655 1_565
Si4 Si5 Si4 94.84(6) . 1_565
Si4 Si5 Si4 170.4(3) 16_557 1_565
Si4 Si5 Si4 84.35(6) 16_567 1_565
Ho1 Si5 Ho1 136.14(8) . 1_665
Si5 Si5 Ho1 13.86(8) 3_775 1_665
Si5 Si5 Ho1 73.86(8) 2_755 1_665
Si5 Si5 Ho1 166.14(8) 3_665 1_665
Si5 Si5 Ho1 106.14(8) 2_655 1_665
Fe2 Si5 Ho1 73.85(12) 16_657 1_665
Fe2 Si5 Ho1 73.85(12) 1_655 1_665
Si4 Si5 Ho1 124.80(15) . 1_665
Si4 Si5 Ho1 124.80(15) 16_557 1_665
Si4 Si5 Ho1 63.28(5) 16_567 1_665
Si4 Si5 Ho1 63.28(5) 1_565 1_665

loop_
_geom_bond_atom_site_label_1
_geom_bond_atom_site_label_2
_geom_bond_distance
_geom_bond_site_symmetry_2
Ho1 Si5 1.361(6) 3_665
Ho1 Si5 1.361(6) .
Ho1 Si5 1.361(6) 2_655
Ho1 Si5 2.841(5) 3_775
Ho1 Si5 2.841(4) 2_645
Ho1 Si5 2.841(5) 1_445
Ho1 Si5 2.841(4) 2_755
Ho1 Si5 2.841(4) 1_455
Ho1 Si5 2.841(4) 3_675
Ho1 Si4 2.8963(12) 16_567
Ho1 Si4 2.8963(12) 16_557
Ho1 Si4 2.8963(12) .
Fe2 Si4 2.3058(5) 1_465
Fe2 Si4 2.3058(5) 1_565
Fe2 Si4 2.3058(5) 1_455
Fe2 Si3 2.337(2) 13_666
Fe2 Si5 2.365(3) 3_675
Fe2 Si5 2.365(3) 1_455
Fe2 Si5 2.365(2) 2_655
Fe2 Si3 2.4616(9) 1_455
Fe2 Si3 2.4616(9) 1_565
Fe2 Si3 2.4616(8) .
Fe2 Ho1 3.1508(7) 1_565
Fe2 Ho1 3.1508(7) 1_455
Si3 Fe2 2.337(2) 13_666
Si3 Fe2 2.4616(8) 1_655
Si3 Fe2 2.4616(8) 1_545
Si3 Si4 2.6346(13) 1_565
Si3 Si4 2.6346(13) .
Si3 Si4 2.6346(13) 1_455
Si3 Si3 2.6656(19) 13_656
Si3 Si3 2.6656(19) 13_766
Si3 Si3 2.6656(19) 13_666
Si4 Fe2 2.3058(5) 1_645
Si4 Fe2 2.3058(5) 1_545
Si4 Fe2 2.3058(5) 1_655
Si4 Si3 2.6346(13) 1_545
Si4 Si3 2.6346(13) 1_655
Si4 Si5 2.6734(13) 3_765
Si4 Si5 2.6734(13) .
Si4 Si5 2.6734(13) 2_755
Si4 Si5 2.6734(13) 2_645
Si4 Si5 2.6734(13) 1_545
Si4 Si5 2.6734(13) 3_665
Si5 Si5 1.580(10) 3_775
Si5 Si5 1.580(10) 2_755
Si5 Si5 2.357(10) 3_665
Si5 Si5 2.357(10) 2_655
Si5 Fe2 2.365(2) 16_657
Si5 Fe2 2.365(2) 1_655
Si5 Si4 2.6734(13) 16_557
Si5 Si4 2.6734(13) 16_567
Si5 Si4 2.6734(13) 1_565
Si5 Ho1 2.841(4) 1_665
